data_4335784
loop_
_publ_author_name
'Thomas Zell'
'Robert Langer'
'Mark A. Iron'
'Leonid Konstantinovski'
'Linda J. W. Shimon'
'Yael Diskin-Posner'
'Gregory Leitus'
'Ekambaram Balaraman'
'Yehoshoa Ben-David'
'David Milstein'

_publ_section_title
;
 Synthesis, Structures, and Dearomatization by Deprotonation of Iron
 Complexes Featuring Bipyridine-based PNN Pincer Ligands
;
_journal_name_full 'Inorganic Chemistry'
_journal_page_first 9636
_journal_page_last 9649
_journal_paper_doi 10.1021/ic401432m
_journal_volume 52
_journal_year 2013
_chemical_formula_moiety '2(C46 H38 Fe N4 P2), 2(Br4 Fe), C2 H3 N'
_chemical_formula_sum 'C94 H79 Br8 Fe4 N9 P4'
_chemical_formula_weight 2321.22
_chemical_name_systematic
; 
 ? 
;
_space_group_IT_number 9
_symmetry_cell_setting monoclinic
_symmetry_space_group_name_Hall 'C -2yc'
_symmetry_space_group_name_H-M 'C 1 c 1'
_atom_sites_solution_hydrogens geom
_atom_sites_solution_primary direct
_atom_sites_solution_secondary difmap
_audit_creation_method SHELXL-97
_cell_angle_alpha 90.00
_cell_angle_beta 108.19(3)
_cell_angle_gamma 90.00
_cell_formula_units_Z 2
_cell_length_a 12.674(3)
_cell_length_b 24.218(5)
_cell_length_c 16.214(3)
_cell_measurement_reflns_used 9907
_cell_measurement_temperature 120(2)
_cell_measurement_theta_max 27.48
_cell_measurement_theta_min 2.55
_cell_volume 4728.0(19)
_computing_structure_refinement 'SHELXL-97 (Sheldrick, 1997)'
_computing_structure_solution 'SHELXS-97 (Sheldrick, 1990)'
_diffrn_ambient_temperature 120(2)
_diffrn_measured_fraction_theta_full 0.985
_diffrn_measured_fraction_theta_max 0.985
_diffrn_measurement_device_type 'Nonius KappaCCD'
_diffrn_measurement_method 'phi and omega scans'
_diffrn_radiation_monochromator graphite
_diffrn_radiation_source 'fine-focus sealed tube'
_diffrn_radiation_type MoK\a
_diffrn_radiation_wavelength 0.71073
_diffrn_reflns_av_R_equivalents 0.0680
_diffrn_reflns_av_sigmaI/netI 0.0374
_diffrn_reflns_limit_h_max 15
_diffrn_reflns_limit_h_min -16
_diffrn_reflns_limit_k_max 31
_diffrn_reflns_limit_k_min 0
_diffrn_reflns_limit_l_max 21
_diffrn_reflns_limit_l_min 0
_diffrn_reflns_number 36027
_diffrn_reflns_theta_full 27.58
_diffrn_reflns_theta_max 27.58
_diffrn_reflns_theta_min 2.59
_exptl_absorpt_coefficient_mu 4.099
_exptl_absorpt_correction_T_max 0.6846
_exptl_absorpt_correction_T_min 0.3727
_exptl_absorpt_correction_type multi-scan
_exptl_absorpt_process_details 'SHELXL-97 (Sheldrick, 1997)'
_exptl_crystal_colour red
_exptl_crystal_density_diffrn 1.630
_exptl_crystal_description plate
_exptl_crystal_F_000 2300
_exptl_crystal_size_max 0.30
_exptl_crystal_size_mid 0.30
_exptl_crystal_size_min 0.10
_refine_diff_density_max 1.581
_refine_diff_density_min -0.898
_refine_diff_density_rms 0.177
_refine_ls_abs_structure_details 'Flack H D (1983), Acta Cryst. A39, 876-881'
_refine_ls_abs_structure_Flack 0.24(3)
_refine_ls_extinction_method none
_refine_ls_goodness_of_fit_ref 1.073
_refine_ls_hydrogen_treatment constr
_refine_ls_matrix_type full
_refine_ls_number_parameters 548
_refine_ls_number_reflns 5413
_refine_ls_number_restraints 2
_refine_ls_restrained_S_all 1.073
_refine_ls_R_factor_all 0.0592
_refine_ls_R_factor_gt 0.0536
_refine_ls_shift/su_max 0.000
_refine_ls_shift/su_mean 0.000
_refine_ls_structure_factor_coef Fsqd
_refine_ls_weighting_details 'calc w=1/[\s^2^(Fo^2^)+(0.0763P)^2^+78.1891P] where P=(Fo^2^+2Fc^2^)/3'
_refine_ls_weighting_scheme calc
_refine_ls_wR_factor_gt 0.1558
_refine_ls_wR_factor_ref 0.1587
_reflns_number_gt 4957
_reflns_number_total 5413
_reflns_threshold_expression >2sigma(I)
_cod_data_source_file ic401432m_si_001_5.cif
_cod_data_source_block complex8
_cod_original_cell_volume 4728.1(19)
_cod_database_code 4335784

loop_
_symmetry_equiv_pos_as_xyz
'x, y, z'
'x, -y, z+1/2'
'x+1/2, y+1/2, z'
'x+1/2, -y+1/2, z+1/2'

loop_
_atom_site_label
_atom_site_type_symbol
_atom_site_fract_x
_atom_site_fract_y
_atom_site_fract_z
_atom_site_U_iso_or_equiv
_atom_site_adp_type
_atom_site_occupancy
_atom_site_symmetry_multiplicity
_atom_site_calc_flag
_atom_site_refinement_flags
Fe1 Fe 0.74096(12) -0.14278(6) 0.24845(10) 0.0166(3) Uani 1 1 d .
P1 P 0.7303(2) -0.07879(11) 0.3461(2) 0.0181(5) Uani 1 1 d .
P2 P 0.8370(2) -0.20441(11) 0.3464(2) 0.0184(5) Uani 1 1 d .
N1 N 0.7698(8) -0.1845(4) 0.1526(6) 0.0219(19) Uani 1 1 d .
N2 N 0.8625(8) -0.0983(4) 0.2370(6) 0.0208(18) Uani 1 1 d .
N3 N 0.6266(8) -0.1018(4) 0.1561(6) 0.0217(19) Uani 1 1 d .
N4 N 0.6096(7) -0.1830(3) 0.2535(6) 0.0150(16) Uani 1 1 d .
C1 C 0.7148(11) -0.2289(5) 0.1118(9) 0.030(3) Uani 1 1 d .
H1 H 0.6609 -0.2457 0.1334 0.037 Uiso 1 1 calc R
C2 C 0.7343(12) -0.2516(6) 0.0378(10) 0.039(3) Uani 1 1 d .
H2 H 0.6917 -0.2820 0.0083 0.046 Uiso 1 1 calc R
C3 C 0.8150(13) -0.2293(6) 0.0094(9) 0.041(3) Uani 1 1 d .
H3 H 0.8323 -0.2453 -0.0382 0.049 Uiso 1 1 calc R
C4 C 0.8724(11) -0.1827(6) 0.0505(8) 0.034(3) Uani 1 1 d .
H4 H 0.9277 -0.1660 0.0305 0.041 Uiso 1 1 calc R
C5 C 0.8467(10) -0.1610(5) 0.1218(7) 0.023(2) Uani 1 1 d .
C6 C 0.9017(9) -0.1116(5) 0.1708(8) 0.023(2) Uani 1 1 d .
C7 C 0.9856(12) -0.0831(6) 0.1525(9) 0.036(3) Uani 1 1 d .
H7 H 1.0123 -0.0941 0.1063 0.043 Uiso 1 1 calc R
C8 C 1.0303(14) -0.0371(6) 0.2047(11) 0.042(3) Uani 1 1 d .
H8 H 1.0889 -0.0164 0.1948 0.051 Uiso 1 1 calc R
C9 C 0.9880(10) -0.0223(5) 0.2703(8) 0.027(2) Uani 1 1 d .
H9 H 1.0166 0.0091 0.3051 0.033 Uiso 1 1 calc R
C10 C 0.9047(10) -0.0531(5) 0.2856(7) 0.023(2) Uani 1 1 d .
C11 C 0.8584(9) -0.0391(4) 0.3587(8) 0.022(2) Uani 1 1 d .
H11A H 0.8421 0.0009 0.3578 0.026 Uiso 1 1 calc R
H11B H 0.9140 -0.0480 0.4152 0.026 Uiso 1 1 calc R
C12 C 0.7281(10) -0.0929(4) 0.4562(8) 0.023(2) Uani 1 1 d .
C13 C 0.7972(10) -0.0636(5) 0.5283(8) 0.027(2) Uani 1 1 d .
H13 H 0.8469 -0.0360 0.5211 0.032 Uiso 1 1 calc R
C14 C 0.7904(13) -0.0765(7) 0.6110(8) 0.040(3) Uani 1 1 d .
H14 H 0.8368 -0.0575 0.6604 0.048 Uiso 1 1 calc R
C15 C 0.7176(13) -0.1160(7) 0.6221(8) 0.039(3) Uani 1 1 d .
H15 H 0.7141 -0.1240 0.6785 0.047 Uiso 1 1 calc R
C16 C 0.6507(14) -0.1437(6) 0.5520(9) 0.038(3) Uani 1 1 d .
H16 H 0.6010 -0.1710 0.5601 0.046 Uiso 1 1 calc R
C17 C 0.6544(10) -0.1324(5) 0.4683(8) 0.026(2) Uani 1 1 d .
H17 H 0.6069 -0.1517 0.4199 0.032 Uiso 1 1 calc R
C18 C 0.6146(10) -0.0303(5) 0.3082(8) 0.025(2) Uani 1 1 d .
C19 C 0.5144(11) -0.0419(6) 0.3213(9) 0.033(3) Uani 1 1 d .
H19 H 0.5082 -0.0733 0.3545 0.039 Uiso 1 1 calc R
C20 C 0.4212(12) -0.0077(6) 0.2860(9) 0.036(3) Uani 1 1 d .
H20 H 0.3523 -0.0155 0.2950 0.044 Uiso 1 1 calc R
C21 C 0.4334(13) 0.0385(7) 0.2368(11) 0.044(3) Uani 1 1 d .
H21 H 0.3725 0.0628 0.2139 0.053 Uiso 1 1 calc R
C22 C 0.5282(12) 0.0483(6) 0.2221(10) 0.039(3) Uani 1 1 d .
H22 H 0.5331 0.0790 0.1870 0.01(3) Uiso 1 1 d R
C23 C 0.6216(11) 0.0150(5) 0.2562(10) 0.036(3) Uani 1 1 d .
H23 H 0.6888 0.0229 0.2444 0.043 Uiso 1 1 calc R
C24 C 0.6405(11) -0.0655(5) 0.0988(8) 0.030(3) Uani 1 1 d .
H24 H 0.7144 -0.0557 0.1023 0.035 Uiso 1 1 calc R
C25 C 0.5538(13) -0.0407(6) 0.0337(9) 0.038(3) Uani 1 1 d .
H25 H 0.5682 -0.0143 -0.0048 0.046 Uiso 1 1 calc R
C26 C 0.4489(12) -0.0557(6) 0.0275(9) 0.041(3) Uani 1 1 d .
H26 H 0.3884 -0.0403 -0.0169 0.049 Uiso 1 1 calc R
C27 C 0.4279(11) -0.0939(6) 0.0859(10) 0.037(3) Uani 1 1 d .
H27 H 0.3543 -0.1033 0.0835 0.044 Uiso 1 1 calc R
C28 C 0.5194(10) -0.1174(5) 0.1473(8) 0.025(2) Uani 1 1 d .
C29 C 0.5107(9) -0.1607(5) 0.2090(8) 0.024(2) Uani 1 1 d .
C30 C 0.4111(9) -0.1782(5) 0.2207(8) 0.026(2) Uani 1 1 d .
H30 H 0.3422 -0.1615 0.1900 0.032 Uiso 1 1 calc R
C31 C 0.4170(10) -0.2212(5) 0.2790(8) 0.031(3) Uani 1 1 d .
H31 H 0.3514 -0.2336 0.2897 0.037 Uiso 1 1 calc R
C32 C 0.5181(10) -0.2461(5) 0.3218(7) 0.024(2) Uani 1 1 d .
H32 H 0.5216 -0.2761 0.3604 0.028 Uiso 1 1 calc R
C33 C 0.6144(9) -0.2266(4) 0.3072(7) 0.0172(19) Uani 1 1 d .
C34 C 0.7255(9) -0.2521(5) 0.3491(8) 0.022(2) Uani 1 1 d .
H34A H 0.7320 -0.2866 0.3183 0.027 Uiso 1 1 calc R
H34B H 0.7331 -0.2616 0.4101 0.027 Uiso 1 1 calc R
C35 C 0.9130(9) -0.1852(5) 0.4567(8) 0.024(2) Uani 1 1 d .
C36 C 0.8920(13) -0.2043(5) 0.5312(8) 0.036(3) Uani 1 1 d .
H36 H 0.8340 -0.2303 0.5256 0.043 Uiso 1 1 calc R
C37 C 0.9530(15) -0.1866(6) 0.6120(10) 0.044(4) Uani 1 1 d .
H37 H 0.9359 -0.2003 0.6613 0.053 Uiso 1 1 calc R
C38 C 1.0369(13) -0.1502(7) 0.6238(10) 0.046(4) Uani 1 1 d .
H38 H 1.0769 -0.1379 0.6805 0.055 Uiso 1 1 calc R
C39 C 1.0646(12) -0.1309(5) 0.5528(10) 0.040(4) Uani 1 1 d .
H39 H 1.1249 -0.1060 0.5606 0.048 Uiso 1 1 calc R
C40 C 1.0020(10) -0.1485(5) 0.4685(9) 0.031(3) Uani 1 1 d .
H40 H 1.0204 -0.1354 0.4195 0.037 Uiso 1 1 calc R
C41 C 0.9427(9) -0.2498(5) 0.3257(8) 0.025(2) Uani 1 1 d .
C42 C 0.9571(11) -0.3032(6) 0.3612(11) 0.039(3) Uani 1 1 d .
H42 H 0.9077 -0.3166 0.3902 0.047 Uiso 1 1 calc R
C43 C 1.0423(13) -0.3362(7) 0.3543(12) 0.049(4) Uani 1 1 d .
H43 H 1.0512 -0.3727 0.3772 0.058 Uiso 1 1 calc R
C44 C 1.1153(12) -0.3153(8) 0.3132(11) 0.048(4) Uani 1 1 d .
H44 H 1.1744 -0.3378 0.3082 0.057 Uiso 1 1 calc R
C45 C 1.1031(11) -0.2631(7) 0.2799(11) 0.044(4) Uani 1 1 d .
H45 H 1.1539 -0.2491 0.2527 0.053 Uiso 1 1 calc R
C46 C 1.0158(11) -0.2308(6) 0.2865(9) 0.035(3) Uani 1 1 d .
H46 H 1.0070 -0.1945 0.2630 0.042 Uiso 1 1 calc R
N5 N 0.251(3) -0.1349(14) 0.361(2) 0.058(8) Uani 0.50 1 d P
C47 C 0.292(2) -0.1176(9) 0.420(2) 0.029(4) Uani 0.50 1 d P
C48 C 0.352(2) -0.0944(9) 0.5037(19) 0.029(4) Uani 0.50 1 d P
H48A H 0.3442 -0.1189 0.5498 0.043 Uiso 0.50 1 calc PR
H48B H 0.3207 -0.0581 0.5095 0.043 Uiso 0.50 1 calc PR
H48C H 0.4302 -0.0906 0.5084 0.043 Uiso 0.50 1 calc PR
Br1 Br 0.65668(9) -0.31988(5) 0.53597(8) 0.0264(3) Uani 1 1 d .
Br2 Br 0.71430(9) -0.40780(5) 0.33591(8) 0.0273(3) Uani 1 1 d .
Br3 Br 0.40834(9) -0.38522(5) 0.35480(9) 0.0284(3) Uani 1 1 d .
Br4 Br 0.63792(11) -0.48484(5) 0.52001(9) 0.0358(3) Uani 1 1 d .
Fe2 Fe 0.60563(13) -0.39938(6) 0.43595(11) 0.0206(3) Uani 1 1 d .

loop_
_atom_site_aniso_label
_atom_site_aniso_U_11
_atom_site_aniso_U_22
_atom_site_aniso_U_33
_atom_site_aniso_U_23
_atom_site_aniso_U_13
_atom_site_aniso_U_12
Fe1 0.0172(7) 0.0180(7) 0.0154(7) -0.0012(5) 0.0062(5) -0.0027(5)
P1 0.0186(13) 0.0177(12) 0.0200(13) -0.0026(10) 0.0087(10) -0.0008(10)
P2 0.0145(12) 0.0185(12) 0.0238(14) -0.0003(10) 0.0085(10) -0.0002(9)
N1 0.028(5) 0.024(5) 0.019(5) -0.005(4) 0.015(4) -0.004(4)
N2 0.017(4) 0.021(4) 0.028(5) -0.001(4) 0.011(4) -0.008(3)
N3 0.021(5) 0.022(5) 0.021(5) -0.002(4) 0.005(4) -0.003(4)
N4 0.013(4) 0.015(4) 0.017(4) 0.001(3) 0.005(3) -0.003(3)
C1 0.037(7) 0.025(6) 0.037(7) -0.012(5) 0.021(5) -0.012(5)
C2 0.038(7) 0.039(7) 0.044(8) -0.022(6) 0.019(6) -0.020(6)
C3 0.048(8) 0.050(8) 0.030(7) -0.021(6) 0.022(6) -0.016(7)
C4 0.033(7) 0.050(8) 0.022(6) -0.012(6) 0.012(5) -0.015(6)
C5 0.028(6) 0.023(5) 0.021(5) -0.004(4) 0.013(4) -0.006(4)
C6 0.023(5) 0.023(5) 0.028(6) -0.002(4) 0.017(5) -0.005(4)
C7 0.043(7) 0.043(7) 0.032(7) -0.022(6) 0.027(6) -0.020(6)
C8 0.055(9) 0.025(6) 0.059(9) -0.015(6) 0.036(7) -0.021(6)
C9 0.028(6) 0.026(6) 0.033(6) -0.012(5) 0.017(5) -0.014(5)
C10 0.029(6) 0.024(5) 0.017(5) 0.001(4) 0.009(4) 0.000(4)
C11 0.020(5) 0.017(5) 0.028(6) -0.009(4) 0.009(4) 0.000(4)
C12 0.028(6) 0.020(5) 0.025(6) 0.003(4) 0.013(5) 0.006(4)
C13 0.028(6) 0.025(5) 0.025(6) -0.011(5) 0.007(5) -0.010(5)
C14 0.045(8) 0.063(9) 0.009(5) -0.002(6) 0.004(5) 0.006(7)
C15 0.049(8) 0.058(9) 0.014(6) -0.005(6) 0.015(6) 0.004(7)
C16 0.056(9) 0.034(7) 0.031(7) 0.007(5) 0.021(6) 0.004(6)
C17 0.028(6) 0.025(6) 0.026(6) 0.003(4) 0.009(5) 0.004(5)
C18 0.026(6) 0.023(5) 0.026(6) -0.008(4) 0.006(5) -0.001(4)
C19 0.028(6) 0.037(7) 0.036(7) -0.001(5) 0.014(5) 0.005(5)
C20 0.032(7) 0.044(7) 0.028(7) -0.002(6) 0.003(5) 0.007(6)
C21 0.035(7) 0.047(8) 0.046(8) 0.005(7) 0.007(6) 0.020(6)
C22 0.035(7) 0.037(7) 0.039(8) 0.014(6) 0.003(6) 0.011(6)
C23 0.029(6) 0.026(6) 0.050(8) 0.008(6) 0.011(6) 0.004(5)
C24 0.040(7) 0.023(6) 0.025(6) 0.003(5) 0.009(5) -0.001(5)
C25 0.046(8) 0.037(7) 0.025(6) 0.010(5) 0.001(6) -0.004(6)
C26 0.038(8) 0.041(8) 0.031(7) 0.014(6) -0.008(6) -0.003(6)
C27 0.026(6) 0.040(7) 0.037(8) -0.002(6) -0.001(5) -0.009(5)
C28 0.021(5) 0.022(5) 0.025(6) 0.004(4) -0.002(4) -0.005(4)
C29 0.015(5) 0.034(6) 0.024(6) -0.005(5) 0.007(4) -0.006(4)
C30 0.014(5) 0.034(6) 0.028(6) 0.000(5) 0.003(4) -0.007(4)
C31 0.020(5) 0.038(7) 0.030(6) -0.007(5) 0.003(5) -0.007(5)
C32 0.026(6) 0.027(5) 0.019(5) 0.000(4) 0.008(4) -0.009(4)
C33 0.019(5) 0.011(4) 0.022(5) 0.000(4) 0.007(4) -0.004(4)
C34 0.013(5) 0.027(5) 0.032(6) -0.004(5) 0.013(4) 0.000(4)
C35 0.016(5) 0.023(5) 0.029(6) -0.002(4) 0.003(4) 0.005(4)
C36 0.059(9) 0.027(6) 0.023(6) 0.004(5) 0.015(6) 0.007(6)
C37 0.066(10) 0.033(7) 0.029(7) 0.006(6) 0.006(7) 0.008(7)
C38 0.044(8) 0.043(8) 0.036(8) -0.007(6) -0.010(6) 0.013(7)
C39 0.034(7) 0.019(6) 0.049(9) -0.005(5) -0.014(6) 0.004(5)
C40 0.027(6) 0.029(6) 0.031(7) 0.000(5) -0.001(5) 0.003(5)
C41 0.015(5) 0.028(6) 0.035(6) -0.005(5) 0.012(5) 0.000(4)
C42 0.025(6) 0.037(7) 0.058(9) 0.001(6) 0.018(6) 0.007(5)
C43 0.038(8) 0.044(9) 0.061(10) -0.006(7) 0.011(7) 0.022(7)
C44 0.022(6) 0.069(11) 0.049(9) -0.018(8) 0.006(6) 0.015(6)
C45 0.020(6) 0.064(10) 0.051(9) -0.008(7) 0.016(6) 0.007(6)
C46 0.025(6) 0.042(7) 0.035(7) -0.006(6) 0.007(5) 0.001(5)
N5 0.055(18) 0.07(2) 0.059(19) -0.002(16) 0.033(15) 0.002(15)
C47 0.024(8) 0.016(7) 0.051(12) -0.018(7) 0.019(8) -0.004(6)
C48 0.024(8) 0.016(7) 0.051(12) -0.018(7) 0.019(8) -0.004(6)
Br1 0.0248(5) 0.0285(5) 0.0230(6) -0.0027(5) 0.0030(4) -0.0029(4)
Br2 0.0251(5) 0.0319(6) 0.0276(6) 0.0027(5) 0.0119(5) 0.0023(4)
Br3 0.0188(5) 0.0258(5) 0.0367(7) -0.0078(5) 0.0031(4) 0.0009(4)
Br4 0.0469(8) 0.0284(6) 0.0378(7) 0.0099(5) 0.0217(6) 0.0069(5)
Fe2 0.0188(7) 0.0233(7) 0.0198(8) -0.0004(6) 0.0059(6) 0.0011(6)

loop_
_atom_type_symbol
_atom_type_description
_atom_type_scat_dispersion_real
_atom_type_scat_dispersion_imag
_atom_type_scat_source
C C 0.0033 0.0016 'International Tables Vol C Tables 4.2.6.8 and 6.1.1.4'
H H 0.0000 0.0000 'International Tables Vol C Tables 4.2.6.8 and 6.1.1.4'
N N 0.0061 0.0033 'International Tables Vol C Tables 4.2.6.8 and 6.1.1.4'
P P 0.1023 0.0942 'International Tables Vol C Tables 4.2.6.8 and 6.1.1.4'
Br Br -0.2901 2.4595 'International Tables Vol C Tables 4.2.6.8 and 6.1.1.4'
Fe Fe 0.3463 0.8444 'International Tables Vol C Tables 4.2.6.8 and 6.1.1.4'

loop_
_geom_angle_atom_site_label_1
_geom_angle_atom_site_label_2
_geom_angle_atom_site_label_3
_geom_angle
N2 Fe1 N4 175.0(4)
N2 Fe1 N1 82.0(4)
N4 Fe1 N1 98.5(4)
N2 Fe1 N3 93.7(4)
N4 Fe1 N3 81.4(4)
N1 Fe1 N3 86.2(4)
N2 Fe1 P2 99.6(3)
N4 Fe1 P2 85.4(3)
N1 Fe1 P2 91.4(3)
N3 Fe1 P2 166.0(3)
N2 Fe1 P1 84.7(3)
N4 Fe1 P1 94.3(3)
N1 Fe1 P1 165.9(3)
N3 Fe1 P1 89.8(3)
P2 Fe1 P1 95.64(12)
C12 P1 C18 101.1(5)
C12 P1 C11 105.7(5)
C18 P1 C11 106.8(5)
C12 P1 Fe1 125.6(4)
C18 P1 Fe1 115.1(4)
C11 P1 Fe1 101.1(3)
C35 P2 C34 108.4(6)
C35 P2 C41 98.1(5)
C34 P2 C41 103.7(5)
C35 P2 Fe1 122.3(4)
C34 P2 Fe1 100.6(4)
C41 P2 Fe1 122.2(4)
C1 N1 C5 118.7(10)
C1 N1 Fe1 127.0(8)
C5 N1 Fe1 114.0(7)
C6 N2 C10 118.5(9)
C6 N2 Fe1 116.3(7)
C10 N2 Fe1 125.1(8)
C24 N3 C28 116.8(10)
C24 N3 Fe1 129.1(9)
C28 N3 Fe1 113.9(7)
C29 N4 C33 120.1(9)
C29 N4 Fe1 116.2(7)
C33 N4 Fe1 123.1(7)
N1 C1 C2 122.1(11)
N1 C1 H1 119.0
C2 C1 H1 119.0
C3 C2 C1 119.0(12)
C3 C2 H2 120.5
C1 C2 H2 120.5
C2 C3 C4 119.7(12)
C2 C3 H3 120.1
C4 C3 H3 120.1
C3 C4 C5 118.5(12)
C3 C4 H4 120.7
C5 C4 H4 120.7
N1 C5 C4 121.9(11)
N1 C5 C6 114.4(9)
C4 C5 C6 123.7(10)
N2 C6 C7 123.4(10)
N2 C6 C5 112.9(9)
C7 C6 C5 123.6(10)
C6 C7 C8 117.4(11)
C6 C7 H7 121.3
C8 C7 H7 121.3
C9 C8 C7 119.3(12)
C9 C8 H8 120.3
C7 C8 H8 120.3
C10 C9 C8 120.2(11)
C10 C9 H9 119.9
C8 C9 H9 119.9
N2 C10 C9 121.2(10)
N2 C10 C11 117.1(10)
C9 C10 C11 121.7(10)
C10 C11 P1 109.9(8)
C10 C11 H11A 109.7
P1 C11 H11A 109.7
C10 C11 H11B 109.7
P1 C11 H11B 109.7
H11A C11 H11B 108.2
C17 C12 C13 119.8(11)
C17 C12 P1 118.8(9)
C13 C12 P1 121.4(9)
C14 C13 C12 118.2(12)
C14 C13 H13 120.9
C12 C13 H13 120.9
C15 C14 C13 121.4(12)
C15 C14 H14 119.3
C13 C14 H14 119.3
C16 C15 C14 120.0(12)
C16 C15 H15 120.0
C14 C15 H15 120.0
C15 C16 C17 120.8(14)
C15 C16 H16 119.6
C17 C16 H16 119.6
C12 C17 C16 119.9(12)
C12 C17 H17 120.1
C16 C17 H17 120.1
C19 C18 C23 119.0(12)
C19 C18 P1 119.9(10)
C23 C18 P1 120.6(9)
C18 C19 C20 120.8(13)
C18 C19 H19 119.6
C20 C19 H19 119.6
C21 C20 C19 118.1(13)
C21 C20 H20 121.0
C19 C20 H20 121.0
C22 C21 C20 120.8(13)
C22 C21 H21 119.6
C20 C21 H21 119.6
C21 C22 C23 122.1(14)
C21 C22 H22 118.9
C23 C22 H22 118.9
C22 C23 C18 119.0(13)
C22 C23 H23 120.5
C18 C23 H23 120.5
N3 C24 C25 124.5(13)
N3 C24 H24 117.7
C25 C24 H24 117.7
C26 C25 C24 117.6(12)
C26 C25 H25 121.2
C24 C25 H25 121.2
C25 C26 C27 121.0(12)
C25 C26 H26 119.5
C27 C26 H26 119.5
C28 C27 C26 117.4(13)
C28 C27 H27 121.3
C26 C27 H27 121.3
N3 C28 C27 122.5(11)
N3 C28 C29 113.9(10)
C27 C28 C29 123.6(11)
N4 C29 C30 122.3(11)
N4 C29 C28 113.1(9)
C30 C29 C28 124.6(11)
C31 C30 C29 117.3(11)
C31 C30 H30 121.4
C29 C30 H30 121.4
C32 C31 C30 120.6(11)
C32 C31 H31 119.7
C30 C31 H31 119.7
C31 C32 C33 119.2(11)
C31 C32 H32 120.4
C33 C32 H32 120.4
N4 C33 C32 120.3(10)
N4 C33 C34 117.4(9)
C32 C33 C34 122.3(10)
C33 C34 P2 110.7(8)
C33 C34 H34A 109.5
P2 C34 H34A 109.5
C33 C34 H34B 109.5
P2 C34 H34B 109.5
H34A C34 H34B 108.1
C36 C35 C40 117.1(12)
C36 C35 P2 125.8(10)
C40 C35 P2 117.1(10)
C37 C36 C35 121.5(14)
C37 C36 H36 119.2
C35 C36 H36 119.2
C38 C37 C36 121.7(15)
C38 C37 H37 119.1
C36 C37 H37 119.1
C37 C38 C39 119.8(14)
C37 C38 H38 120.1
C39 C38 H38 120.1
C38 C39 C40 119.3(14)
C38 C39 H39 120.4
C40 C39 H39 120.4
C35 C40 C39 120.5(13)
C35 C40 H40 119.8
C39 C40 H40 119.8
C46 C41 C42 119.0(12)
C46 C41 P2 121.6(10)
C42 C41 P2 118.9(9)
C43 C42 C41 120.5(14)
C43 C42 H42 119.7
C41 C42 H42 119.7
C42 C43 C44 118.8(16)
C42 C43 H43 120.6
C44 C43 H43 120.6
C45 C44 C43 121.1(13)
C45 C44 H44 119.5
C43 C44 H44 119.5
C44 C45 C46 119.2(14)
C44 C45 H45 120.4
C46 C45 H45 120.4
C41 C46 C45 121.4(14)
C41 C46 H46 119.3
C45 C46 H46 119.3
N5 C47 C48 178(3)
C47 C48 H48A 109.5
C47 C48 H48B 109.5
H48A C48 H48B 109.5
C47 C48 H48C 109.5
H48A C48 H48C 109.5
H48B C48 H48C 109.5
Br4 Fe2 Br2 105.61(7)
Br4 Fe2 Br3 112.47(8)
Br2 Fe2 Br3 110.26(9)
Br4 Fe2 Br1 109.29(8)
Br2 Fe2 Br1 114.50(7)
Br3 Fe2 Br1 104.88(7)

loop_
_geom_bond_atom_site_label_1
_geom_bond_atom_site_label_2
_geom_bond_distance
Fe1 N2 1.936(9)
Fe1 N4 1.952(8)
Fe1 N1 1.981(9)
Fe1 N3 1.993(10)
Fe1 P2 2.242(3)
Fe1 P1 2.249(3)
P1 C12 1.826(12)
P1 C18 1.830(12)
P1 C11 1.842(11)
P2 C35 1.807(12)
P2 C34 1.835(11)
P2 C41 1.844(11)
N1 C1 1.339(15)
N1 C5 1.351(14)
N2 C6 1.355(14)
N2 C10 1.357(14)
N3 C24 1.331(15)
N3 C28 1.374(15)
N4 C29 1.348(14)
N4 C33 1.359(13)
C1 C2 1.409(18)
C1 H1 0.9500
C2 C3 1.358(19)
C2 H2 0.9500
C3 C4 1.394(19)
C3 H3 0.9500
C4 C5 1.397(16)
C4 H4 0.9500
C5 C6 1.484(15)
C6 C7 1.377(16)
C7 C8 1.407(18)
C7 H7 0.9500
C8 C9 1.380(18)
C8 H8 0.9500
C9 C10 1.377(15)
C9 H9 0.9500
C10 C11 1.516(15)
C11 H11A 0.9900
C11 H11B 0.9900
C12 C17 1.394(17)
C12 C13 1.413(16)
C13 C14 1.406(18)
C13 H13 0.9500
C14 C15 1.38(2)
C14 H14 0.9500
C15 C16 1.36(2)
C15 H15 0.9500
C16 C17 1.399(18)
C16 H16 0.9500
C17 H17 0.9500
C18 C19 1.379(17)
C18 C23 1.403(18)
C19 C20 1.409(18)
C19 H19 0.9500
C20 C21 1.41(2)
C20 H20 0.9500
C21 C22 1.32(2)
C21 H21 0.9500
C22 C23 1.396(18)
C22 H22 0.9501
C23 H23 0.9500
C24 C25 1.398(18)
C24 H24 0.9500
C25 C26 1.35(2)
C25 H25 0.9500
C26 C27 1.41(2)
C26 H26 0.9500
C27 C28 1.393(18)
C27 H27 0.9500
C28 C29 1.478(16)
C29 C30 1.399(15)
C30 C31 1.392(18)
C30 H30 0.9500
C31 C32 1.390(17)
C31 H31 0.9500
C32 C33 1.395(15)
C32 H32 0.9500
C33 C34 1.492(15)
C34 H34A 0.9900
C34 H34B 0.9900
C35 C36 1.393(18)
C35 C40 1.402(17)
C36 C37 1.37(2)
C36 H36 0.9500
C37 C38 1.35(2)
C37 H37 0.9500
C38 C39 1.39(3)
C38 H38 0.9500
C39 C40 1.415(18)
C39 H39 0.9500
C40 H40 0.9500
C41 C46 1.358(18)
C41 C42 1.404(19)
C42 C43 1.376(18)
C42 H42 0.9500
C43 C44 1.39(3)
C43 H43 0.9500
C44 C45 1.36(2)
C44 H44 0.9500
C45 C46 1.387(19)
C45 H45 0.9500
C46 H46 0.9500
N5 C47 1.03(4)
C47 C48 1.44(4)
C48 H48A 0.9800
C48 H48B 0.9800
C48 H48C 0.9800
Br1 Fe2 2.470(2)
Br2 Fe2 2.442(2)
Br3 Fe2 2.459(2)
Br4 Fe2 2.441(2)

loop_
_geom_torsion_atom_site_label_1
_geom_torsion_atom_site_label_2
_geom_torsion_atom_site_label_3
_geom_torsion_atom_site_label_4
_geom_torsion
N2 Fe1 P1 C12 -128.7(6)
N4 Fe1 P1 C12 56.2(6)
N1 Fe1 P1 C12 -149.1(13)
N3 Fe1 P1 C12 137.6(6)
P2 Fe1 P1 C12 -29.6(5)
N2 Fe1 P1 C18 104.7(5)
N4 Fe1 P1 C18 -70.4(5)
N1 Fe1 P1 C18 84.3(14)
N3 Fe1 P1 C18 10.9(5)
P2 Fe1 P1 C18 -156.2(4)
N2 Fe1 P1 C11 -10.0(5)
N4 Fe1 P1 C11 174.9(5)
N1 Fe1 P1 C11 -30.4(14)
N3 Fe1 P1 C11 -103.7(5)
P2 Fe1 P1 C11 89.2(4)
N2 Fe1 P2 C35 66.6(6)
N4 Fe1 P2 C35 -112.9(5)
N1 Fe1 P2 C35 148.7(5)
N3 Fe1 P2 C35 -131.5(13)
P1 Fe1 P2 C35 -19.0(5)
N2 Fe1 P2 C34 -173.6(5)
N4 Fe1 P2 C34 7.0(5)
N1 Fe1 P2 C34 -91.5(5)
N3 Fe1 P2 C34 -11.7(13)
P1 Fe1 P2 C34 100.8(4)
N2 Fe1 P2 C41 -59.8(5)
N4 Fe1 P2 C41 120.7(5)
N1 Fe1 P2 C41 22.3(5)
N3 Fe1 P2 C41 102.1(13)
P1 Fe1 P2 C41 -145.4(5)
N2 Fe1 N1 C1 -178.9(12)
N4 Fe1 N1 C1 -3.9(12)
N3 Fe1 N1 C1 -84.6(11)
P2 Fe1 N1 C1 81.7(11)
P1 Fe1 N1 C1 -158.4(10)
N2 Fe1 N1 C5 -5.6(9)
N4 Fe1 N1 C5 169.4(8)
N3 Fe1 N1 C5 88.7(9)
P2 Fe1 N1 C5 -105.1(8)
P1 Fe1 N1 C5 14.9(19)
N1 Fe1 N2 C6 4.9(9)
N3 Fe1 N2 C6 -80.7(9)
P2 Fe1 N2 C6 95.0(8)
P1 Fe1 N2 C6 -170.1(9)
N1 Fe1 N2 C10 179.8(10)
N3 Fe1 N2 C10 94.2(10)
P2 Fe1 N2 C10 -90.1(9)
P1 Fe1 N2 C10 4.7(9)
N2 Fe1 N3 C24 11.9(11)
N4 Fe1 N3 C24 -169.1(11)
N1 Fe1 N3 C24 -69.9(11)
P2 Fe1 N3 C24 -150.3(10)
P1 Fe1 N3 C24 96.6(10)
N2 Fe1 N3 C28 -174.1(8)
N4 Fe1 N3 C28 5.0(8)
N1 Fe1 N3 C28 104.2(8)
P2 Fe1 N3 C28 23.8(18)
P1 Fe1 N3 C28 -89.4(8)
N1 Fe1 N4 C29 -95.7(8)
N3 Fe1 N4 C29 -10.8(8)
P2 Fe1 N4 C29 173.6(8)
P1 Fe1 N4 C29 78.3(8)
N1 Fe1 N4 C33 93.0(9)
N3 Fe1 N4 C33 177.8(9)
P2 Fe1 N4 C33 2.2(8)
P1 Fe1 N4 C33 -93.1(8)
C5 N1 C1 C2 0(2)
Fe1 N1 C1 C2 172.7(11)
N1 C1 C2 C3 3(2)
C1 C2 C3 C4 -4(2)
C2 C3 C4 C5 2(2)
C1 N1 C5 C4 -1.9(19)
Fe1 N1 C5 C4 -175.8(10)
C1 N1 C5 C6 179.2(11)
Fe1 N1 C5 C6 5.3(13)
C3 C4 C5 N1 1(2)
C3 C4 C5 C6 -179.9(13)
C10 N2 C6 C7 3.0(19)
Fe1 N2 C6 C7 178.2(11)
C10 N2 C6 C5 -178.6(10)
Fe1 N2 C6 C5 -3.4(13)
N1 C5 C6 N2 -1.4(15)
C4 C5 C6 N2 179.7(12)
N1 C5 C6 C7 177.1(13)
C4 C5 C6 C7 -2(2)
N2 C6 C7 C8 -1(2)
C5 C6 C7 C8 -179.8(13)
C6 C7 C8 C9 -1(2)
C7 C8 C9 C10 1(2)
C6 N2 C10 C9 -2.2(17)
Fe1 N2 C10 C9 -177.0(9)
C6 N2 C10 C11 179.5(10)
Fe1 N2 C10 C11 4.8(15)
C8 C9 C10 N2 0(2)
C8 C9 C10 C11 178.3(13)
N2 C10 C11 P1 -13.6(13)
C9 C10 C11 P1 168.1(10)
C12 P1 C11 C10 146.9(8)
C18 P1 C11 C10 -106.0(8)
Fe1 P1 C11 C10 14.7(8)
C18 P1 C12 C17 82.9(10)
C11 P1 C12 C17 -166.0(9)
Fe1 P1 C12 C17 -49.3(11)
C18 P1 C12 C13 -95.5(10)
C11 P1 C12 C13 15.6(11)
Fe1 P1 C12 C13 132.3(8)
C17 C12 C13 C14 1.2(18)
P1 C12 C13 C14 179.6(10)
C12 C13 C14 C15 -1(2)
C13 C14 C15 C16 0(2)
C14 C15 C16 C17 0(2)
C13 C12 C17 C16 -1.2(18)
P1 C12 C17 C16 -179.6(10)
C15 C16 C17 C12 1(2)
C12 P1 C18 C19 -47.1(11)
C11 P1 C18 C19 -157.4(10)
Fe1 P1 C18 C19 91.2(10)
C12 P1 C18 C23 141.3(11)
C11 P1 C18 C23 30.9(12)
Fe1 P1 C18 C23 -80.4(11)
C23 C18 C19 C20 -2.5(19)
P1 C18 C19 C20 -174.3(10)
C18 C19 C20 C21 0(2)
C19 C20 C21 C22 2(2)
C20 C21 C22 C23 -2(3)
C21 C22 C23 C18 0(2)
C19 C18 C23 C22 3(2)
P1 C18 C23 C22 174.3(11)
C28 N3 C24 C25 3.0(18)
Fe1 N3 C24 C25 177.0(10)
N3 C24 C25 C26 -2(2)
C24 C25 C26 C27 1(2)
C25 C26 C27 C28 -3(2)
C24 N3 C28 C27 -4.6(18)
Fe1 N3 C28 C27 -179.4(11)
C24 N3 C28 C29 175.8(11)
Fe1 N3 C28 C29 1.0(13)
C26 C27 C28 N3 5(2)
C26 C27 C28 C29 -175.9(13)
C33 N4 C29 C30 4.9(17)
Fe1 N4 C29 C30 -166.7(9)
C33 N4 C29 C28 -174.2(10)
Fe1 N4 C29 C28 14.1(12)
N3 C28 C29 N4 -9.6(15)
C27 C28 C29 N4 170.8(12)
N3 C28 C29 C30 171.2(11)
C27 C28 C29 C30 -8(2)
N4 C29 C30 C31 -1.7(18)
C28 C29 C30 C31 177.4(11)
C29 C30 C31 C32 -1.6(18)
C30 C31 C32 C33 1.7(18)
C29 N4 C33 C32 -4.8(15)
Fe1 N4 C33 C32 166.2(8)
C29 N4 C33 C34 175.3(10)
Fe1 N4 C33 C34 -13.7(13)
C31 C32 C33 N4 1.5(16)
C31 C32 C33 C34 -178.5(11)
N4 C33 C34 P2 18.8(13)
C32 C33 C34 P2 -161.1(9)
C35 P2 C34 C33 114.5(8)
C41 P2 C34 C33 -142.0(8)
Fe1 P2 C34 C33 -14.9(8)
C34 P2 C35 C36 1.3(12)
C41 P2 C35 C36 -106.2(11)
Fe1 P2 C35 C36 117.3(10)
C34 P2 C35 C40 -179.8(9)
C41 P2 C35 C40 72.8(10)
Fe1 P2 C35 C40 -63.7(10)
C40 C35 C36 C37 2.2(19)
P2 C35 C36 C37 -178.8(11)
C35 C36 C37 C38 -1(2)
C36 C37 C38 C39 -1(2)
C37 C38 C39 C40 2(2)
C36 C35 C40 C39 -1.9(17)
P2 C35 C40 C39 179.1(9)
C38 C39 C40 C35 0.0(19)
C35 P2 C41 C46 -94.9(12)
C34 P2 C41 C46 153.9(11)
Fe1 P2 C41 C46 41.7(12)
C35 P2 C41 C42 76.8(11)
C34 P2 C41 C42 -34.4(12)
Fe1 P2 C41 C42 -146.6(10)
C46 C41 C42 C43 -2(2)
P2 C41 C42 C43 -173.6(12)
C41 C42 C43 C44 1(2)
C42 C43 C44 C45 0(2)
C43 C44 C45 C46 -1(2)
C42 C41 C46 C45 1(2)
P2 C41 C46 C45 172.5(11)
C44 C45 C46 C41 0(2)
